data_7719064
loop_
_publ_author_name
'Shevchenko, Artem'
'Morell, Keshia'
'Moudrakovski, Igor'
'Lotsch, Bettina'
'Dinnebier, Robert'
'Bette, Sebastian'

_publ_section_title
;
 Stabilization of the garnet lattice by silicon incorporation in
 polycrystalline katoite.
;
_journal_issue 32
_journal_name_full 'Dalton transactions (Cambridge, England : 2003)'
_journal_page_first 12157
_journal_page_last 12168
_journal_paper_doi 10.1039/d5dt01202c
_journal_volume 54
_journal_year 2025
_chemical_formula_structural 'Ca3 Al2 (SiO4)1.28 (OH)6.88'
_chemical_formula_sum 'Al2 Ca3 H6.88 O12 Si1.28'
_chemical_formula_weight 409.104
_chemical_name_common 'Calcium aluminium silicate hydroxide'
_chemical_name_mineral Si-Hydrogrossular
_chemical_name_structure_type Ca3Al2(SiO4)3-x(OH)4x
_space_group_IT_number 230
_space_group_name_Hall '-I 4bd 2c 3'
_space_group_name_H-M_alt 'I a -3 d'
_symmetry_cell_setting cubic
_symmetry_Int_Tables_number 230
_symmetry_space_group_name_Hall '-I 4bd 2c 3'
_symmetry_space_group_name_H-M 'I a -3 d'
_audit_creation_method TOPAS
_audit_update_record
;
2025-05-20 deposited with the CCDC.	2025-07-10 downloaded from the CCDC.
;
_cell_angle_alpha 90.
_cell_angle_beta 90.
_cell_angle_gamma 90.
_cell_formula_units_Z 8
_cell_length_a 12.20047(21)
_cell_length_b 12.20047(21)
_cell_length_c 12.20047(21)
_cell_measurement_reflns_used 107
_cell_measurement_temperature 297
_cell_measurement_theta_max 112.78
_cell_measurement_theta_min 17.79
_cell_volume 1816.06(5)
_computing_data_collection 'STOE WinXpow'
_computing_data_reduction 'no data reduction'
_diffrn_ambient_temperature 297
_diffrn_detector 'triple array of linear Mythen 1k (Dectris)'
_diffrn_detector_type 'Mythen 1k (Dectris)'
_diffrn_measurement_device_type 'STOE STADI-P'
_diffrn_radiation_monochromator 'Curved Ge (111)'
_diffrn_radiation_probe x-ray
_diffrn_radiation_type 'Cu K\a~1~'
_diffrn_radiation_wavelength 1.5406
_diffrn_reflns_number 109
_diffrn_source 'x-ray tube'
_diffrn_source_target Cu
_diffrn_source_type 'monochromatized Cu Kaplha1'
_exptl_absorpt_correction_T_max -
_exptl_absorpt_correction_T_min -
_exptl_absorpt_process_details 'no correction'
_exptl_crystal_colour white
_exptl_crystal_density_diffrn 2.980(2)
_exptl_crystal_description powder
_pd_calc_method 'Rietveld Refinement'
_pd_instr_location
;
' MPI-FKF'
;
_pd_meas_2theta_range_inc 0.015
_pd_meas_2theta_range_max 115.0
_pd_meas_2theta_range_min 5.0
_pd_meas_scan_method step
_pd_proc_2theta_range_inc 0.015
_pd_proc_2theta_range_max 115.0
_pd_proc_2theta_range_min 5.0
_pd_proc_info_data_reduction 'data stitching from each detector'
_pd_proc_ls_background_function 'Chebyshev polynomial'
_pd_proc_ls_peak_cutoff 0.00100
_pd_proc_ls_profile_function 'Fundamental parameters'
_pd_proc_ls_prof_R_factor 0.0194
_pd_proc_ls_prof_wR_factor 0.0338
_pd_spec_mounting '0.5 mm borosilicate glass capillary'
_pd_spec_mount_mode transmission
_pd_spec_shape cylinder
_refine_ls_goodness_of_fit_all 0.0175
_refine_ls_number_parameters 24
_refine_ls_R_Fsqd_factor 0.0229
_cod_data_source_file d5dt01202c2.cif
_cod_data_source_block SH513_1a
_cod_depositor_comments
;
The following automatic conversions were performed:

data item '_diffrn_radiation_probe' value 'X-ray' was changed to
'x-ray' in accordance with the
/home/data/users/saulius/crontab/automatic-downloads/rss-feeds/RSC/lib/dictionaries/cif_core.dic
dictionary named 'cif_core.dic' version 2.4.2 last updated on
2011-04-26.

Automatic conversion script
Id: cif_fix_values 8170 2020-07-09 18:12:32Z antanas 

 Adding full bibliography for 7719061--7719064.cif.
;
_cod_original_cell_volume 1816.06(9)
_cod_original_sg_symbol_H-M Ia-3d
_cod_original_formula_sum 'H6.88 Al2 Ca3 O12 Si1.28'
_cod_database_code 7719064

loop_
_symmetry_equiv_pos_as_xyz
'x, y, z '
'-x, y+1/2, -z+1/2 '
'-x+1/4, -z-1/4, y-1/4 '
'-x+1/4, z-1/4, y+1/4 '
'-x+1/2, -y, z+1/2 '
'-x+1/2, y+1/2, z '
'-x-1/4, -z-1/4, -y-1/4 '
'-x-1/4, z-1/4, -y+1/4 '
'-y, -z, -x '
'-y, z+1/2, -x+1/2 '
'-y+1/4, -x-1/4, z-1/4 '
'-y+1/4, x-1/4, z+1/4 '
'-y+1/2, -z, x+1/2 '
'-y+1/2, z+1/2, x '
'-y-1/4, -x-1/4, -z-1/4 '
'-y-1/4, x-1/4, -z+1/4 '
'-z, -x, -y '
'-z, x+1/2, -y+1/2 '
'-z+1/4, -y-1/4, x-1/4 '
'-z+1/4, y-1/4, x+1/4 '
'-z+1/2, -x, y+1/2 '
'-z+1/2, x+1/2, y '
'-z-1/4, -y-1/4, -x-1/4 '
'-z-1/4, y-1/4, -x+1/4 '
'z, -x+1/2, y+1/2 '
'z, x, y '
'z+1/4, -y+1/4, x-1/4 '
'z+1/4, y+1/4, x+1/4 '
'z+1/2, -x+1/2, -y '
'z+1/2, x, -y+1/2 '
'z-1/4, -y+1/4, -x-1/4 '
'z-1/4, y+1/4, -x+1/4 '
'y, -z+1/2, x+1/2 '
'y, z, x '
'y+1/4, -x+1/4, z-1/4 '
'y+1/4, x+1/4, z+1/4 '
'y+1/2, -z+1/2, -x '
'y+1/2, z, -x+1/2 '
'y-1/4, -x+1/4, -z-1/4 '
'y-1/4, x+1/4, -z+1/4 '
'x, -y+1/2, z+1/2 '
'-x, -y, -z '
'x+1/4, -z+1/4, y-1/4 '
'x+1/4, z+1/4, y+1/4 '
'x+1/2, -y+1/2, -z '
'x+1/2, y, -z+1/2 '
'x-1/4, -z+1/4, -y-1/4 '
'x-1/4, z+1/4, -y+1/4 '
'x+1/2, y+1/2, z+1/2 '
'-x+1/2, y, -z '
'-x-1/4, -z+1/4, y+1/4 '
'-x-1/4, z+1/4, y-1/4 '
'-x, -y+1/2, z '
'-x, y, z+1/2 '
'-x+1/4, -z+1/4, -y+1/4 '
'-x+1/4, z+1/4, -y-1/4 '
'-y+1/2, -z+1/2, -x+1/2 '
'-y+1/2, z, -x '
'-y-1/4, -x+1/4, z+1/4 '
'-y-1/4, x+1/4, z-1/4 '
'-y, -z+1/2, x '
'-y, z, x+1/2 '
'-y+1/4, -x+1/4, -z+1/4 '
'-y+1/4, x+1/4, -z-1/4 '
'-z+1/2, -x+1/2, -y+1/2 '
'-z+1/2, x, -y '
'-z-1/4, -y+1/4, x+1/4 '
'-z-1/4, y+1/4, x-1/4 '
'-z, -x+1/2, y '
'-z, x, y+1/2 '
'-z+1/4, -y+1/4, -x+1/4 '
'-z+1/4, y+1/4, -x-1/4 '
'z+1/2, -x, y '
'z+1/2, x+1/2, y+1/2 '
'z-1/4, -y-1/4, x+1/4 '
'z-1/4, y-1/4, x-1/4 '
'z, -x, -y+1/2 '
'z, x+1/2, -y '
'z+1/4, -y-1/4, -x+1/4 '
'z+1/4, y-1/4, -x-1/4 '
'y+1/2, -z, x '
'y+1/2, z+1/2, x+1/2 '
'y-1/4, -x-1/4, z+1/4 '
'y-1/4, x-1/4, z-1/4 '
'y, -z, -x+1/2 '
'y, z+1/2, -x '
'y+1/4, -x-1/4, -z+1/4 '
'y+1/4, x-1/4, -z-1/4 '
'x+1/2, -y, z '
'-x+1/2, -y+1/2, -z+1/2 '
'x-1/4, -z-1/4, y+1/4 '
'x-1/4, z-1/4, y-1/4 '
'x, -y, -z+1/2 '
'x, y+1/2, -z '
'x+1/4, -z-1/4, -y+1/4 '
'x+1/4, z-1/4, -y-1/4 '

loop_
_atom_site_label
_atom_site_type_symbol
_atom_site_site_symmetry_multiplicity
_atom_site_Wyckoff_symbol
_atom_site_fract_x
_atom_site_fract_y
_atom_site_fract_z
_atom_site_occupancy
_atom_site_B_iso_or_equiv
Ca1 Ca 24 c 0.125 0 0.25 1 0.83(9)
Al2 Al 16 a 0 0 0 1 1.13(9)
Si3 Si 24 d 0.375 0 0.25 0.360(2) 0.29(10)
O4 O 96 h 0.0341 0.0484 0.6468 1 1.63(9)

loop_
_geom_angle_atom_site_label_1
_geom_angle_atom_site_label_2
_geom_angle_atom_site_label_3
_geom_angle
_geom_angle_site_symmetry_1
_geom_angle_site_symmetry_2
_geom_angle_site_symmetry_3
Al2 O4 Si3 43.54(1) 1_555 1_555 1_555

loop_
_geom_bond_atom_site_label_1
_geom_bond_atom_site_label_2
_geom_bond_distance
_geom_bond_multiplicity
Al2 O4 7.92430(10) 6
Si3 O4 6.40970(10) 4
Ca1 O4 5.00150(10) 8
